data_4120301
loop_
_publ_author_name
'Pavel A. Donets'
'Nicolai Cramer'

_publ_section_title
;
 Diaminophosphine Oxide Ligand Enabled Asymmetric Nickel-Catalyzed
 Hydrocarbamoylations of Alkenes
;
_journal_name_full 'Journal of the American Chemical Society'
_journal_page_first 11772
_journal_page_last 11775
_journal_paper_doi 10.1021/ja406730t
_journal_volume 135
_journal_year 2013
_chemical_absolute_configuration rmad
_chemical_formula_moiety 'C32 H39 N2 O P'
_chemical_formula_sum 'C32 H39 N2 O P'
_chemical_formula_weight 498.62
_space_group_IT_number 19
_symmetry_cell_setting orthorhombic
_symmetry_space_group_name_Hall 'P 2ac 2ab'
_symmetry_space_group_name_H-M 'P 21 21 21'
_atom_sites_solution_hydrogens geom
_atom_sites_solution_primary direct
_atom_sites_solution_secondary difmap
_audit_creation_method SHELXL-97
_audit_update_record
;
2013-02-13 # Formatted by publCIF
;
_cell_angle_alpha 90.00
_cell_angle_beta 90.00
_cell_angle_gamma 90.00
_cell_formula_units_Z 4
_cell_length_a 6.91670(10)
_cell_length_b 16.1463(3)
_cell_length_c 25.1508(5)
_cell_measurement_reflns_used 3200
_cell_measurement_temperature 293(2)
_cell_measurement_theta_max 73.3333
_cell_measurement_theta_min 3.2499
_cell_volume 2808.82(9)
_computing_cell_refinement
; 
CrysAlisPro, Agilent Technologies, 
Version 1.171.35.21 (release 20-01-2012 CrysAlis171 .NET) 
(compiled Jan 23 2012,18:06:46) 
;
_computing_data_collection
; 
CrysAlisPro, Agilent Technologies, 
Version 1.171.35.21 (release 20-01-2012 CrysAlis171 .NET) 
(compiled Jan 23 2012,18:06:46) 
;
_computing_data_reduction
; 
CrysAlisPro, Agilent Technologies, 
Version 1.171.35.21 (release 20-01-2012 CrysAlis171 .NET) 
(compiled Jan 23 2012,18:06:46) 
;
_computing_structure_refinement 'SHELXL-97 (Sheldrick, 1997)'
_computing_structure_solution 'SHELXS-97 (Sheldrick, 1990)'
_diffrn_ambient_temperature 293(2)
_diffrn_detector_area_resol_mean 10.2665
_diffrn_measured_fraction_theta_full 0.999
_diffrn_measured_fraction_theta_max 0.969
_diffrn_measurement_device_type 'SuperNova, Dual, Cu at zero, Atlas'
_diffrn_measurement_method 'omega scans'
_diffrn_radiation_monochromator mirror
_diffrn_radiation_source 'SuperNova (Cu) x-ray Source'
_diffrn_radiation_type 'Cu K\a'
_diffrn_radiation_wavelength 1.54178
_diffrn_reflns_av_R_equivalents 0.0225
_diffrn_reflns_av_sigmaI/netI 0.0354
_diffrn_reflns_limit_h_max 8
_diffrn_reflns_limit_h_min -5
_diffrn_reflns_limit_k_max 19
_diffrn_reflns_limit_k_min -17
_diffrn_reflns_limit_l_max 30
_diffrn_reflns_limit_l_min -17
_diffrn_reflns_number 6808
_diffrn_reflns_theta_full 67.00
_diffrn_reflns_theta_max 73.49
_diffrn_reflns_theta_min 3.25
_exptl_absorpt_coefficient_mu 1.058
_exptl_absorpt_correction_T_max 1.00000
_exptl_absorpt_correction_T_min 0.70485
_exptl_absorpt_correction_type multi-scan
_exptl_absorpt_process_details
; 
CrysAlisPro, Agilent Technologies, 
Version 1.171.35.21 (release 20-01-2012 CrysAlis171 .NET) 
(compiled Jan 23 2012,18:06:46) 
empirical absorption correction using spherical harmonics, 
 implemented in SCALE3 ABSPACK scaling algorithm. 
;
_exptl_crystal_colour colourless
_exptl_crystal_density_diffrn 1.179
_exptl_crystal_description needle
_exptl_crystal_F_000 1072
_exptl_crystal_size_max 0.46
_exptl_crystal_size_mid 0.12
_exptl_crystal_size_min 0.08
_refine_diff_density_max 0.178
_refine_diff_density_min -0.225
_refine_diff_density_rms 0.031
_refine_ls_abs_structure_details 'Flack H D (1983), Acta Cryst. A39, 876-881'
_refine_ls_abs_structure_Flack -0.02(3)
_refine_ls_extinction_coef 0.00057(14)
_refine_ls_extinction_expression Fc^*^=kFc[1+0.001xFc^2^\l^3^/sin(2\q)]^-1/4^
_refine_ls_extinction_method SHELXL
_refine_ls_goodness_of_fit_ref 1.049
_refine_ls_hydrogen_treatment mixed
_refine_ls_matrix_type full
_refine_ls_number_parameters 330
_refine_ls_number_reflns 4432
_refine_ls_number_restraints 0
_refine_ls_restrained_S_all 1.049
_refine_ls_R_factor_all 0.0467
_refine_ls_R_factor_gt 0.0402
_refine_ls_shift/su_max 0.001
_refine_ls_shift/su_mean 0.000
_refine_ls_structure_factor_coef Fsqd
_refine_ls_weighting_details 'calc w=1/[\s^2^(Fo^2^)+(0.0497P)^2^+0.3174P] where P=(Fo^2^+2Fc^2^)/3'
_refine_ls_weighting_scheme calc
_refine_ls_wR_factor_gt 0.1040
_refine_ls_wR_factor_ref 0.1107
_reflns_number_gt 3936
_reflns_number_total 4432
_reflns_threshold_expression >2sigma(I)
_cod_data_source_file ja406730t_si_001.cif
_cod_data_source_block pdo-693
_cod_database_code 4120301

loop_
_symmetry_equiv_pos_as_xyz
'x, y, z'
'-x+1/2, -y, z+1/2'
'-x, y+1/2, -z+1/2'
'x+1/2, -y+1/2, -z'

loop_
_atom_site_label
_atom_site_type_symbol
_atom_site_fract_x
_atom_site_fract_y
_atom_site_fract_z
_atom_site_U_iso_or_equiv
_atom_site_adp_type
_atom_site_occupancy
_atom_site_symmetry_multiplicity
_atom_site_calc_flag
_atom_site_refinement_flags
P1 P 0.23488(9) 0.52935(4) 0.20425(2) 0.04924(16) Uani 1 1 d .
H1 H 0.202(4) 0.4516(17) 0.1880(11) 0.065(8) Uiso 1 1 d .
O1 O 0.4373(3) 0.54047(13) 0.21989(7) 0.0635(5) Uani 1 1 d .
N1 N 0.1491(3) 0.58841(14) 0.15622(8) 0.0497(5) Uani 1 1 d .
N2 N 0.0625(3) 0.55157(13) 0.24691(8) 0.0483(5) Uani 1 1 d .
C1 C -0.0571(4) 0.6023(2) 0.16417(11) 0.0612(7) Uani 1 1 d .
H1A H -0.1319 0.5581 0.1481 0.073 Uiso 1 1 calc R
H1B H -0.0963 0.6545 0.1484 0.073 Uiso 1 1 calc R
C2 C -0.0875(4) 0.60401(19) 0.22340(10) 0.0574(7) Uani 1 1 d .
H2A H -0.0767 0.6602 0.2367 0.069 Uiso 1 1 calc R
H2B H -0.2148 0.5829 0.2323 0.069 Uiso 1 1 calc R
C3 C 0.2522(4) 0.59197(15) 0.10496(9) 0.0499(5) Uani 1 1 d .
H3 H 0.3722 0.5614 0.1116 0.060 Uiso 1 1 calc R
C4 C 0.1542(4) 0.54350(16) 0.06064(9) 0.0518(6) Uani 1 1 d .
C5 C 0.2425(4) 0.47011(15) 0.03881(8) 0.0510(5) Uani 1 1 d .
C6 C 0.4207(4) 0.43780(17) 0.05594(11) 0.0588(6) Uani 1 1 d .
H6 H 0.4879 0.4646 0.0829 0.071 Uiso 1 1 calc R
C7 C 0.4976(5) 0.36759(19) 0.03369(14) 0.0751(9) Uani 1 1 d .
H7 H 0.6152 0.3473 0.0460 0.090 Uiso 1 1 calc R
C8 C 0.4016(6) 0.3263(2) -0.00713(13) 0.0833(11) Uani 1 1 d .
H8 H 0.4548 0.2788 -0.0220 0.100 Uiso 1 1 calc R
C9 C 0.2312(6) 0.35567(19) -0.02496(12) 0.0769(9) Uani 1 1 d .
H9 H 0.1684 0.3283 -0.0525 0.092 Uiso 1 1 calc R
C10 C 0.1458(5) 0.42714(18) -0.00267(10) 0.0623(7) Uani 1 1 d .
C11 C -0.0348(5) 0.4564(2) -0.02134(12) 0.0792(9) Uani 1 1 d .
H11 H -0.0978 0.4285 -0.0486 0.095 Uiso 1 1 calc R
C12 C -0.1167(5) 0.5247(3) 0.00014(12) 0.0814(10) Uani 1 1 d .
H12 H -0.2362 0.5430 -0.0121 0.098 Uiso 1 1 calc R
C13 C -0.0218(4) 0.5681(2) 0.04089(12) 0.0673(8) Uani 1 1 d .
H13 H -0.0802 0.6151 0.0550 0.081 Uiso 1 1 calc R
C14 C 0.3220(5) 0.68122(18) 0.09088(11) 0.0633(7) Uani 1 1 d .
C15 C 0.4430(9) 0.6750(3) 0.0403(2) 0.164(3) Uani 1 1 d .
H15A H 0.5036 0.7273 0.0334 0.246 Uiso 1 1 calc R
H15B H 0.3611 0.6604 0.0110 0.246 Uiso 1 1 calc R
H15C H 0.5405 0.6332 0.0449 0.246 Uiso 1 1 calc R
C16 C 0.1601(6) 0.7441(2) 0.08284(17) 0.0961(12) Uani 1 1 d .
H16A H 0.2145 0.7965 0.0729 0.144 Uiso 1 1 calc R
H16B H 0.0887 0.7502 0.1153 0.144 Uiso 1 1 calc R
H16C H 0.0750 0.7251 0.0552 0.144 Uiso 1 1 calc R
C17 C 0.4493(6) 0.7130(2) 0.13646(19) 0.0987(13) Uani 1 1 d .
H17A H 0.5496 0.6735 0.1437 0.148 Uiso 1 1 calc R
H17B H 0.3716 0.7206 0.1677 0.148 Uiso 1 1 calc R
H17C H 0.5064 0.7650 0.1265 0.148 Uiso 1 1 calc R
C18 C 0.0946(4) 0.54845(14) 0.30550(9) 0.0490(5) Uani 1 1 d .
H18 H 0.2354 0.5486 0.3099 0.059 Uiso 1 1 calc R
C19 C 0.0267(4) 0.62912(16) 0.33026(9) 0.0505(6) Uani 1 1 d .
C20 C 0.1420(4) 0.70208(16) 0.32561(9) 0.0538(6) Uani 1 1 d .
C21 C 0.3200(4) 0.70337(18) 0.29823(12) 0.0651(7) Uani 1 1 d .
H21 H 0.3688 0.6545 0.2840 0.078 Uiso 1 1 calc R
C22 C 0.4233(6) 0.7761(2) 0.29222(15) 0.0864(11) Uani 1 1 d .
H22 H 0.5391 0.7760 0.2734 0.104 Uiso 1 1 calc R
C23 C 0.3536(7) 0.8502(2) 0.31442(17) 0.0989(14) Uani 1 1 d .
H23 H 0.4231 0.8990 0.3102 0.119 Uiso 1 1 calc R
C24 C 0.1852(7) 0.8505(2) 0.34199(15) 0.0856(11) Uani 1 1 d .
H24 H 0.1426 0.8996 0.3574 0.103 Uiso 1 1 calc R
C25 C 0.0731(5) 0.77813(17) 0.34783(11) 0.0639(8) Uani 1 1 d .
C26 C -0.1056(6) 0.7802(2) 0.37394(12) 0.0770(10) Uani 1 1 d .
H26 H -0.1487 0.8293 0.3892 0.092 Uiso 1 1 calc R
C27 C -0.2157(6) 0.7115(2) 0.37717(12) 0.0772(9) Uani 1 1 d .
H27 H -0.3354 0.7137 0.3940 0.093 Uiso 1 1 calc R
C28 C -0.1503(5) 0.63678(19) 0.35529(11) 0.0667(8) Uani 1 1 d .
H28 H -0.2293 0.5903 0.3577 0.080 Uiso 1 1 calc R
C29 C 0.0261(5) 0.46492(17) 0.33043(11) 0.0627(7) Uani 1 1 d .
C30 C -0.1850(6) 0.4427(2) 0.31930(14) 0.0871(11) Uani 1 1 d .
H30A H -0.2040 0.3845 0.3250 0.131 Uiso 1 1 calc R
H30B H -0.2159 0.4561 0.2831 0.131 Uiso 1 1 calc R
H30C H -0.2675 0.4735 0.3428 0.131 Uiso 1 1 calc R
C31 C 0.0687(6) 0.4662(2) 0.39022(11) 0.0829(10) Uani 1 1 d .
H31A H -0.0076 0.5085 0.4069 0.124 Uiso 1 1 calc R
H31B H 0.2034 0.4776 0.3958 0.124 Uiso 1 1 calc R
H31C H 0.0371 0.4133 0.4054 0.124 Uiso 1 1 calc R
C32 C 0.1510(7) 0.39641(18) 0.30537(14) 0.0913(12) Uani 1 1 d .
H32A H 0.2849 0.4118 0.3074 0.137 Uiso 1 1 calc R
H32B H 0.1150 0.3893 0.2688 0.137 Uiso 1 1 calc R
H32C H 0.1311 0.3454 0.3242 0.137 Uiso 1 1 calc R

loop_
_atom_site_aniso_label
_atom_site_aniso_U_11
_atom_site_aniso_U_22
_atom_site_aniso_U_33
_atom_site_aniso_U_23
_atom_site_aniso_U_13
_atom_site_aniso_U_12
P1 0.0517(3) 0.0498(3) 0.0462(3) -0.0010(3) -0.0046(3) 0.0066(3)
O1 0.0476(9) 0.0772(12) 0.0657(11) 0.0011(10) -0.0074(8) 0.0122(10)
N1 0.0482(10) 0.0591(11) 0.0419(9) 0.0013(9) 0.0001(9) 0.0095(10)
N2 0.0485(10) 0.0537(11) 0.0427(9) 0.0046(9) -0.0030(8) 0.0012(10)
C1 0.0509(14) 0.0792(18) 0.0535(14) 0.0100(14) -0.0001(12) 0.0131(15)
C2 0.0454(12) 0.0790(18) 0.0479(12) 0.0056(13) -0.0001(11) 0.0088(14)
C3 0.0527(13) 0.0513(11) 0.0456(11) -0.0049(10) 0.0050(12) 0.0071(13)
C4 0.0600(14) 0.0547(13) 0.0407(11) -0.0003(11) 0.0025(11) 0.0035(12)
C5 0.0663(14) 0.0482(11) 0.0385(10) 0.0014(10) 0.0121(11) -0.0007(15)
C6 0.0644(16) 0.0543(13) 0.0579(14) -0.0033(12) 0.0088(13) 0.0050(14)
C7 0.081(2) 0.0594(17) 0.085(2) -0.0074(16) 0.0154(18) 0.0159(16)
C8 0.118(3) 0.0582(16) 0.074(2) -0.0141(16) 0.032(2) 0.004(2)
C9 0.110(3) 0.0629(16) 0.0580(15) -0.0174(14) 0.0118(19) -0.009(2)
C10 0.0836(19) 0.0617(15) 0.0418(12) -0.0048(12) 0.0098(13) -0.0088(16)
C11 0.088(2) 0.093(2) 0.0562(15) -0.0148(17) -0.0104(16) -0.010(2)
C12 0.075(2) 0.106(3) 0.0627(16) -0.0102(19) -0.0172(16) 0.009(2)
C13 0.0664(17) 0.0793(19) 0.0563(14) -0.0109(14) -0.0066(14) 0.0131(17)
C14 0.0751(19) 0.0541(14) 0.0607(15) -0.0019(12) 0.0169(14) -0.0009(15)
C15 0.238(7) 0.104(3) 0.152(4) -0.031(3) 0.136(5) -0.062(4)
C16 0.127(3) 0.0618(18) 0.099(2) 0.0183(19) -0.023(3) 0.005(2)
C17 0.093(3) 0.0657(19) 0.138(4) -0.002(2) -0.031(3) -0.016(2)
C18 0.0567(13) 0.0481(12) 0.0423(11) 0.0037(10) -0.0036(10) -0.0030(11)
C19 0.0620(15) 0.0507(13) 0.0389(11) 0.0051(10) -0.0036(11) -0.0093(12)
C20 0.0687(17) 0.0520(13) 0.0407(11) 0.0042(11) -0.0130(12) -0.0091(13)
C21 0.0687(17) 0.0623(15) 0.0643(15) 0.0061(14) -0.0116(15) -0.0188(14)
C22 0.084(2) 0.086(2) 0.090(2) 0.015(2) -0.017(2) -0.037(2)
C23 0.126(3) 0.0610(19) 0.110(3) 0.017(2) -0.046(3) -0.040(2)
C24 0.120(3) 0.0493(14) 0.087(2) 0.0038(16) -0.033(2) -0.0084(19)
C25 0.091(2) 0.0512(13) 0.0500(14) 0.0055(12) -0.0214(16) -0.0042(15)
C26 0.114(3) 0.0645(17) 0.0526(15) 0.0003(14) -0.0058(18) 0.019(2)
C27 0.090(2) 0.082(2) 0.0589(16) 0.0027(15) 0.0132(17) 0.016(2)
C28 0.0782(19) 0.0661(17) 0.0558(15) 0.0043(14) 0.0079(15) -0.0072(16)
C29 0.0844(19) 0.0515(13) 0.0520(13) 0.0089(12) -0.0058(14) -0.0141(16)
C30 0.111(3) 0.0729(19) 0.078(2) 0.0099(17) -0.008(2) -0.040(2)
C31 0.122(3) 0.0701(18) 0.0570(15) 0.0209(16) -0.0156(18) -0.020(2)
C32 0.143(3) 0.0484(15) 0.083(2) 0.0102(15) 0.000(2) 0.0055(19)

loop_
_atom_type_symbol
_atom_type_description
_atom_type_scat_dispersion_real
_atom_type_scat_dispersion_imag
_atom_type_scat_source
C C 0.0181 0.0091 'International Tables Vol C Tables 4.2.6.8 and 6.1.1.4'
H H 0.0000 0.0000 'International Tables Vol C Tables 4.2.6.8 and 6.1.1.4'
N N 0.0311 0.0180 'International Tables Vol C Tables 4.2.6.8 and 6.1.1.4'
O O 0.0492 0.0322 'International Tables Vol C Tables 4.2.6.8 and 6.1.1.4'
P P 0.2955 0.4335 'International Tables Vol C Tables 4.2.6.8 and 6.1.1.4'

loop_
_geom_angle_atom_site_label_1
_geom_angle_atom_site_label_2
_geom_angle_atom_site_label_3
_geom_angle
O1 P1 N2 119.42(11)
O1 P1 N1 117.99(12)
N2 P1 N1 95.22(10)
O1 P1 H1 110.9(12)
N2 P1 H1 106.4(12)
N1 P1 H1 104.9(12)
C1 N1 C3 126.0(2)
C1 N1 P1 109.92(18)
C3 N1 P1 119.26(17)
C2 N2 C18 121.6(2)
C2 N2 P1 112.13(15)
C18 N2 P1 122.01(17)
N1 C1 C2 106.0(2)
N1 C1 H1A 110.5
C2 C1 H1A 110.5
N1 C1 H1B 110.5
C2 C1 H1B 110.5
H1A C1 H1B 108.7
N2 C2 C1 106.9(2)
N2 C2 H2A 110.3
C1 C2 H2A 110.3
N2 C2 H2B 110.3
C1 C2 H2B 110.3
H2A C2 H2B 108.6
N1 C3 C4 113.9(2)
N1 C3 C14 112.6(2)
C4 C3 C14 116.5(2)
N1 C3 H3 104.0
C4 C3 H3 104.0
C14 C3 H3 104.0
C13 C4 C5 118.4(3)
C13 C4 C3 120.8(2)
C5 C4 C3 120.9(2)
C6 C5 C10 117.2(2)
C6 C5 C4 124.0(2)
C10 C5 C4 118.8(3)
C7 C6 C5 121.4(3)
C7 C6 H6 119.3
C5 C6 H6 119.3
C6 C7 C8 120.8(3)
C6 C7 H7 119.6
C8 C7 H7 119.6
C9 C8 C7 119.6(3)
C9 C8 H8 120.2
C7 C8 H8 120.2
C8 C9 C10 121.4(3)
C8 C9 H9 119.3
C10 C9 H9 119.3
C9 C10 C11 120.7(3)
C9 C10 C5 119.6(3)
C11 C10 C5 119.7(3)
C12 C11 C10 120.6(3)
C12 C11 H11 119.7
C10 C11 H11 119.7
C11 C12 C13 120.2(3)
C11 C12 H12 119.9
C13 C12 H12 119.9
C4 C13 C12 122.3(3)
C4 C13 H13 118.8
C12 C13 H13 118.8
C16 C14 C15 109.7(4)
C16 C14 C17 107.3(3)
C15 C14 C17 109.3(4)
C16 C14 C3 114.7(3)
C15 C14 C3 107.3(3)
C17 C14 C3 108.5(2)
C14 C15 H15A 109.5
C14 C15 H15B 109.5
H15A C15 H15B 109.5
C14 C15 H15C 109.5
H15A C15 H15C 109.5
H15B C15 H15C 109.5
C14 C16 H16A 109.5
C14 C16 H16B 109.5
H16A C16 H16B 109.5
C14 C16 H16C 109.5
H16A C16 H16C 109.5
H16B C16 H16C 109.5
C14 C17 H17A 109.5
C14 C17 H17B 109.5
H17A C17 H17B 109.5
C14 C17 H17C 109.5
H17A C17 H17C 109.5
H17B C17 H17C 109.5
N2 C18 C19 109.31(19)
N2 C18 C29 112.4(2)
C19 C18 C29 118.9(2)
N2 C18 H18 105.0
C19 C18 H18 105.0
C29 C18 H18 105.0
C28 C19 C20 117.3(3)
C28 C19 C18 122.5(2)
C20 C19 C18 120.1(2)
C21 C20 C19 122.7(3)
C21 C20 C25 117.9(3)
C19 C20 C25 119.4(3)
C22 C21 C20 121.1(3)
C22 C21 H21 119.5
C20 C21 H21 119.5
C21 C22 C23 120.1(4)
C21 C22 H22 119.9
C23 C22 H22 119.9
C24 C23 C22 120.1(3)
C24 C23 H23 119.9
C22 C23 H23 119.9
C23 C24 C25 121.5(4)
C23 C24 H24 119.3
C25 C24 H24 119.3
C26 C25 C24 121.0(3)
C26 C25 C20 119.8(3)
C24 C25 C20 119.2(3)
C27 C26 C25 120.5(3)
C27 C26 H26 119.8
C25 C26 H26 119.8
C26 C27 C28 120.2(3)
C26 C27 H27 119.9
C28 C27 H27 119.9
C19 C28 C27 122.8(3)
C19 C28 H28 118.6
C27 C28 H28 118.6
C30 C29 C31 111.5(3)
C30 C29 C32 107.0(3)
C31 C29 C32 107.7(3)
C30 C29 C18 114.8(2)
C31 C29 C18 108.9(2)
C32 C29 C18 106.6(2)
C29 C30 H30A 109.5
C29 C30 H30B 109.5
H30A C30 H30B 109.5
C29 C30 H30C 109.5
H30A C30 H30C 109.5
H30B C30 H30C 109.5
C29 C31 H31A 109.5
C29 C31 H31B 109.5
H31A C31 H31B 109.5
C29 C31 H31C 109.5
H31A C31 H31C 109.5
H31B C31 H31C 109.5
C29 C32 H32A 109.5
C29 C32 H32B 109.5
H32A C32 H32B 109.5
C29 C32 H32C 109.5
H32A C32 H32C 109.5
H32B C32 H32C 109.5

loop_
_geom_bond_atom_site_label_1
_geom_bond_atom_site_label_2
_geom_bond_distance
P1 O1 1.4655(19)
P1 N2 1.643(2)
P1 N1 1.650(2)
P1 H1 1.34(3)
N1 C1 1.458(3)
N1 C3 1.474(3)
N2 C2 1.464(3)
N2 C18 1.491(3)
C1 C2 1.505(4)
C1 H1A 0.9700
C1 H1B 0.9700
C2 H2A 0.9700
C2 H2B 0.9700
C3 C4 1.521(4)
C3 C14 1.560(4)
C3 H3 0.9800
C4 C13 1.374(4)
C4 C5 1.441(3)
C5 C6 1.406(4)
C5 C10 1.420(4)
C6 C7 1.372(4)
C6 H6 0.9300
C7 C8 1.392(5)
C7 H7 0.9300
C8 C9 1.347(5)
C8 H8 0.9300
C9 C10 1.412(4)
C9 H9 0.9300
C10 C11 1.416(5)
C11 C12 1.352(5)
C11 H11 0.9300
C12 C13 1.404(4)
C12 H12 0.9300
C13 H13 0.9300
C14 C16 1.525(5)
C14 C15 1.525(5)
C14 C17 1.534(5)
C15 H15A 0.9600
C15 H15B 0.9600
C15 H15C 0.9600
C16 H16A 0.9600
C16 H16B 0.9600
C16 H16C 0.9600
C17 H17A 0.9600
C17 H17B 0.9600
C17 H17C 0.9600
C18 C19 1.518(3)
C18 C29 1.561(3)
C18 H18 0.9800
C19 C28 1.382(4)
C19 C20 1.427(3)
C20 C21 1.411(4)
C20 C25 1.431(4)
C21 C22 1.383(4)
C21 H21 0.9300
C22 C23 1.404(6)
C22 H22 0.9300
C23 C24 1.355(6)
C23 H23 0.9300
C24 C25 1.410(5)
C24 H24 0.9300
C25 C26 1.401(5)
C26 C27 1.348(5)
C26 H26 0.9300
C27 C28 1.401(4)
C27 H27 0.9300
C28 H28 0.9300
C29 C30 1.529(4)
C29 C31 1.533(4)
C29 C32 1.539(5)
C30 H30A 0.9600
C30 H30B 0.9600
C30 H30C 0.9600
C31 H31A 0.9600
C31 H31B 0.9600
C31 H31C 0.9600
C32 H32A 0.9600
C32 H32B 0.9600
C32 H32C 0.9600

loop_
_geom_torsion_atom_site_label_1
_geom_torsion_atom_site_label_2
_geom_torsion_atom_site_label_3
_geom_torsion_atom_site_label_4
_geom_torsion
O1 P1 N1 C1 -150.05(19)
N2 P1 N1 C1 -22.7(2)
O1 P1 N1 C3 53.2(2)
N2 P1 N1 C3 -179.46(19)
O1 P1 N2 C2 131.0(2)
N1 P1 N2 C2 4.7(2)
O1 P1 N2 C18 -26.1(2)
N1 P1 N2 C18 -152.43(19)
C3 N1 C1 C2 -172.2(2)
P1 N1 C1 C2 33.0(3)
C18 N2 C2 C1 171.0(2)
P1 N2 C2 C1 13.8(3)
N1 C1 C2 N2 -28.7(3)
C1 N1 C3 C4 -48.1(4)
P1 N1 C3 C4 104.6(2)
C1 N1 C3 C14 87.4(3)
P1 N1 C3 C14 -119.9(2)
N1 C3 C4 C13 66.9(3)
C14 C3 C4 C13 -66.8(3)
N1 C3 C4 C5 -112.3(3)
C14 C3 C4 C5 114.0(3)
C13 C4 C5 C6 -179.2(3)
C3 C4 C5 C6 0.1(4)
C13 C4 C5 C10 1.1(4)
C3 C4 C5 C10 -179.7(2)
C10 C5 C6 C7 -0.3(4)
C4 C5 C6 C7 179.9(3)
C5 C6 C7 C8 0.6(5)
C6 C7 C8 C9 0.0(5)
C7 C8 C9 C10 -0.8(5)
C8 C9 C10 C11 -179.0(3)
C8 C9 C10 C5 1.1(5)
C6 C5 C10 C9 -0.5(4)
C4 C5 C10 C9 179.3(2)
C6 C5 C10 C11 179.6(3)
C4 C5 C10 C11 -0.6(4)
C9 C10 C11 C12 179.8(3)
C5 C10 C11 C12 -0.3(5)
C10 C11 C12 C13 0.8(5)
C5 C4 C13 C12 -0.6(4)
C3 C4 C13 C12 -179.8(3)
C11 C12 C13 C4 -0.3(5)
N1 C3 C14 C16 -63.5(3)
C4 C3 C14 C16 70.7(3)
N1 C3 C14 C15 174.4(4)
C4 C3 C14 C15 -51.4(4)
N1 C3 C14 C17 56.4(3)
C4 C3 C14 C17 -169.3(3)
C2 N2 C18 C19 -25.9(3)
P1 N2 C18 C19 129.04(19)
C2 N2 C18 C29 108.3(3)
P1 N2 C18 C29 -96.7(2)
N2 C18 C19 C28 100.0(3)
C29 C18 C19 C28 -30.9(3)
N2 C18 C19 C20 -76.4(3)
C29 C18 C19 C20 152.7(2)
C28 C19 C20 C21 -176.2(2)
C18 C19 C20 C21 0.4(4)
C28 C19 C20 C25 1.6(4)
C18 C19 C20 C25 178.2(2)
C19 C20 C21 C22 176.7(3)
C25 C20 C21 C22 -1.1(4)
C20 C21 C22 C23 1.3(5)
C21 C22 C23 C24 0.2(6)
C22 C23 C24 C25 -1.9(6)
C23 C24 C25 C26 -176.5(3)
C23 C24 C25 C20 2.1(5)
C21 C20 C25 C26 178.1(2)
C19 C20 C25 C26 0.2(4)
C21 C20 C25 C24 -0.5(4)
C19 C20 C25 C24 -178.4(3)
C24 C25 C26 C27 176.9(3)
C20 C25 C26 C27 -1.6(4)
C25 C26 C27 C28 1.3(5)
C20 C19 C28 C27 -2.0(4)
C18 C19 C28 C27 -178.5(3)
C26 C27 C28 C19 0.6(5)
N2 C18 C29 C30 -55.6(3)
C19 C18 C29 C30 73.9(3)
N2 C18 C29 C31 178.6(3)
C19 C18 C29 C31 -51.9(4)
N2 C18 C29 C32 62.7(3)
C19 C18 C29 C32 -167.8(3)
